data_7059659
loop_
_publ_author_name
'Amorim, Andr\'e L.'
'Guerreiro, Ana'
'Glitz, Vin\'icius A.'
'Coimbra, Daniel F.'
'Bortoluzzi, Adailton J.'
'Caramori, Giovanni F.'
'Braga, Antonio L.'
'Neves, Ademir'
'Bernardes, Gon\,calo J. L.'
'Peralta, Rosely A.'

_publ_section_title
;
 Synthesis, characterization and photoinduced CO-release by manganese(i)
 complexes
;
_journal_issue 26
_journal_name_full 'New Journal of Chemistry'
_journal_page_first 10892
_journal_page_last 10901
_journal_paper_doi 10.1039/D0NJ02260H
_journal_volume 44
_journal_year 2020
_chemical_formula_moiety 'C15 H13 Mn N3 O3, Br, 0.5(H2 O)'
_chemical_formula_sum 'C15 H14 Br Mn N3 O3.5'
_chemical_formula_weight 427.14
_space_group_crystal_system monoclinic
_space_group_IT_number 15
_space_group_name_Hall '-C 2yc'
_space_group_name_H-M_alt 'C 1 2/c 1'
_atom_sites_solution_hydrogens mixed
_audit_creation_method SHELXL-2018/1
_audit_update_record
;
2020-03-05 deposited with the CCDC.	2020-06-01 downloaded from the CCDC.
;
_cell_angle_alpha 90
_cell_angle_beta 117.8640(10)
_cell_angle_gamma 90
_cell_formula_units_Z 8
_cell_length_a 21.6165(7)
_cell_length_b 11.8250(3)
_cell_length_c 14.9206(5)
_cell_measurement_reflns_used 3187
_cell_measurement_temperature 200(2)
_cell_measurement_theta_max 28.63
_cell_measurement_theta_min 2.82
_cell_volume 3371.74(18)
_computing_cell_refinement 'Bruker SAINT'
_computing_data_collection 'Bruker APEX2'
_computing_data_reduction 'Bruker SAINT'
_computing_molecular_graphics 'PLATON (Spek, 2009)'
_computing_publication_material 'SHELXL-2018/1 (Sheldrick, 2018)'
_computing_structure_refinement 'SHELXL-2018/1 (Sheldrick, 2018)'
_computing_structure_solution 'SHELXS-97 (Sheldrick 2014)'
_diffrn_ambient_temperature 200(2)
_diffrn_measured_fraction_theta_full 1.000
_diffrn_measured_fraction_theta_max 1.000
_diffrn_measurement_device_type 'Bruker APEX-II CCD'
_diffrn_measurement_method '\f and \w scans'
_diffrn_radiation_monochromator graphite
_diffrn_radiation_source 'fine-focus sealed tube'
_diffrn_radiation_type MoK\a
_diffrn_radiation_wavelength 0.71073
_diffrn_reflns_av_R_equivalents 0.0365
_diffrn_reflns_av_unetI/netI 0.0337
_diffrn_reflns_Laue_measured_fraction_full 1.000
_diffrn_reflns_Laue_measured_fraction_max 1.000
_diffrn_reflns_limit_h_max 30
_diffrn_reflns_limit_h_min -30
_diffrn_reflns_limit_k_max 11
_diffrn_reflns_limit_k_min -16
_diffrn_reflns_limit_l_max 21
_diffrn_reflns_limit_l_min -21
_diffrn_reflns_number 22881
_diffrn_reflns_point_group_measured_fraction_full 1.000
_diffrn_reflns_point_group_measured_fraction_max 1.000
_diffrn_reflns_theta_full 25.242
_diffrn_reflns_theta_max 30.064
_diffrn_reflns_theta_min 2.025
_exptl_absorpt_coefficient_mu 3.173
_exptl_absorpt_correction_T_max 0.7460
_exptl_absorpt_correction_T_min 0.6140
_exptl_absorpt_correction_type multi-scan
_exptl_absorpt_process_details 'SADABS 2014/4'
_exptl_crystal_colour colourless
_exptl_crystal_density_diffrn 1.683
_exptl_crystal_description plate
_exptl_crystal_F_000 1704
_exptl_crystal_size_max 0.360
_exptl_crystal_size_mid 0.200
_exptl_crystal_size_min 0.020
_refine_diff_density_max 0.682
_refine_diff_density_min -0.426
_refine_diff_density_rms 0.072
_refine_ls_extinction_method none
_refine_ls_goodness_of_fit_ref 1.021
_refine_ls_hydrogen_treatment mixed
_refine_ls_matrix_type full
_refine_ls_number_parameters 217
_refine_ls_number_reflns 4947
_refine_ls_number_restraints 0
_refine_ls_restrained_S_all 1.021
_refine_ls_R_factor_all 0.0510
_refine_ls_R_factor_gt 0.0299
_refine_ls_shift/su_max 0.001
_refine_ls_shift/su_mean 0.000
_refine_ls_structure_factor_coef Fsqd
_refine_ls_weighting_details 'w=1/[\s^2^(Fo^2^)+(0.0234P)^2^+4.5407P] where P=(Fo^2^+2Fc^2^)/3'
_refine_ls_weighting_scheme calc
_refine_ls_wR_factor_gt 0.0610
_refine_ls_wR_factor_ref 0.0690
_reflns_Friedel_coverage 0.000
_reflns_number_gt 3823
_reflns_number_total 4947
_reflns_threshold_expression 'I > 2\s(I)'
_cod_data_source_file d0nj02260h2.cif
_cod_data_source_block complex1
_cod_depositor_comments
;Adding full bibliography for 7059659--7059661.cif.

 Adding full bibliography for 7059659--7059661.cif.
;
_cod_original_sg_symbol_H-M 'C 2/c'
_cod_original_formula_sum 'C15 H14 Br Mn N3 O3.50'
_cod_database_code 7059659
_shelx_shelxl_version_number 2018/1
_shelx_space_group_comment
;
The symmetry employed for this shelxl refinement is uniquely defined
by the following loop, which should always be used as a source of
symmetry information in preference to the above space-group names.
They are only intended as comments.
;
_shelx_estimated_absorpt_t_min 0.395
_shelx_estimated_absorpt_t_max 0.939

loop_
_space_group_symop_operation_xyz
'x, y, z'
'-x, y, -z+1/2'
'x+1/2, y+1/2, z'
'-x+1/2, y+1/2, -z+1/2'
'-x, -y, -z'
'x, -y, z-1/2'
'-x+1/2, -y+1/2, -z'
'x+1/2, -y+1/2, z-1/2'

loop_
_atom_site_label
_atom_site_type_symbol
_atom_site_fract_x
_atom_site_fract_y
_atom_site_fract_z
_atom_site_U_iso_or_equiv
_atom_site_adp_type
_atom_site_occupancy
_atom_site_site_symmetry_order
_atom_site_calc_flag
_atom_site_refinement_flags_posn
_atom_site_refinement_flags_adp
_atom_site_refinement_flags_occupancy
_atom_site_disorder_assembly
_atom_site_disorder_group
Mn1 Mn 0.33768(2) 0.76638(2) 0.27004(2) 0.02174(7) Uani 1 1 d . . . . .
N1 N 0.40993(9) 0.87479(16) 0.37681(13) 0.0266(4) Uani 1 1 d . . . . .
C3 C 0.35365(11) 0.8218(2) 0.16940(16) 0.0348(5) Uani 1 1 d . . . . .
O3 O 0.36017(10) 0.85846(18) 0.10335(14) 0.0585(5) Uani 1 1 d . . . . .
C1 C 0.28287(11) 0.65908(18) 0.18253(15) 0.0295(4) Uani 1 1 d . . . . .
O1 O 0.24995(9) 0.59279(15) 0.12343(12) 0.0465(4) Uani 1 1 d . . . . .
C2 C 0.26119(11) 0.85497(17) 0.22743(16) 0.0288(4) Uani 1 1 d . . . . .
O2 O 0.21037(9) 0.90587(14) 0.19692(15) 0.0464(4) Uani 1 1 d . . . . .
C4 C 0.48135(11) 0.84048(18) 0.39701(17) 0.0322(5) Uani 1 1 d . . . . .
H4A H 0.515930 0.867051 0.465120 0.039 Uiso 1 1 calc R U . . .
H4B H 0.492764 0.875791 0.346377 0.039 Uiso 1 1 calc R U . . .
C5 C 0.48542(10) 0.71464(18) 0.39156(15) 0.0274(4) Uani 1 1 d . . . . .
N2 N 0.42477(8) 0.66338(14) 0.32934(12) 0.0246(3) Uani 1 1 d . . . . .
C9 C 0.42559(11) 0.55032(18) 0.31717(16) 0.0316(4) Uani 1 1 d . . . . .
H9 H 0.382989 0.513287 0.273666 0.038 Uiso 1 1 calc R U . . .
C8 C 0.48551(13) 0.4865(2) 0.36509(19) 0.0411(5) Uani 1 1 d . . . . .
H8 H 0.484457 0.407330 0.353473 0.049 Uiso 1 1 calc R U . . .
C7 C 0.54683(12) 0.5392(2) 0.42999(19) 0.0446(6) Uani 1 1 d . . . . .
H7 H 0.588670 0.496611 0.464897 0.054 Uiso 1 1 calc R U . . .
C6 C 0.54719(11) 0.6548(2) 0.44414(18) 0.0383(5) Uani 1 1 d . . . . .
H6 H 0.589102 0.692552 0.489155 0.046 Uiso 1 1 calc R U . . .
C10 C 0.40155(12) 0.87974(19) 0.46976(16) 0.0332(5) Uani 1 1 d . . . . .
H10A H 0.374615 0.948276 0.467721 0.040 Uiso 1 1 calc R U . . .
H10B H 0.448223 0.885383 0.529807 0.040 Uiso 1 1 calc R U . . .
C11 C 0.36453(10) 0.77742(17) 0.47966(14) 0.0251(4) Uani 1 1 d . . . . .
N3 N 0.32547(8) 0.71957(13) 0.39364(11) 0.0215(3) Uani 1 1 d . . . . .
C15 C 0.28400(10) 0.63616(16) 0.39596(15) 0.0260(4) Uani 1 1 d . . . . .
H15 H 0.254834 0.597423 0.334791 0.031 Uiso 1 1 calc R U . . .
C14 C 0.28210(12) 0.60460(19) 0.48361(17) 0.0327(5) Uani 1 1 d . . . . .
H14 H 0.252264 0.545151 0.482725 0.039 Uiso 1 1 calc R U . . .
C13 C 0.32421(12) 0.66071(19) 0.57257(17) 0.0363(5) Uani 1 1 d . . . . .
H13 H 0.324502 0.639490 0.634169 0.044 Uiso 1 1 calc R U . . .
C12 C 0.36591(11) 0.74808(19) 0.57084(15) 0.0328(5) Uani 1 1 d . . . . .
H12 H 0.395280 0.787802 0.631321 0.039 Uiso 1 1 calc R U . . .
Br1 Br 0.10459(2) 0.65242(2) 0.17880(2) 0.03448(7) Uani 1 1 d . . . . .
O1W O 0.500000 1.0255(2) 0.250000 0.0772(10) Uani 1 2 d S T P . .
H1W H 0.529400 1.073396 0.239800 0.093 Uiso 1 1 d R U . . .
H1 H 0.4047(12) 0.940(2) 0.3553(18) 0.033(7) Uiso 1 1 d . . . . .

loop_
_atom_site_aniso_label
_atom_site_aniso_U_11
_atom_site_aniso_U_22
_atom_site_aniso_U_33
_atom_site_aniso_U_23
_atom_site_aniso_U_13
_atom_site_aniso_U_12
Mn1 0.02199(13) 0.02367(15) 0.01788(13) 0.00092(11) 0.00792(10) 0.00297(11)
N1 0.0274(8) 0.0211(9) 0.0285(9) 0.0020(7) 0.0107(7) -0.0008(7)
C3 0.0288(10) 0.0463(14) 0.0281(10) 0.0056(9) 0.0123(8) 0.0070(10)
O3 0.0549(11) 0.0899(15) 0.0386(10) 0.0225(10) 0.0286(9) 0.0090(10)
C1 0.0267(9) 0.0361(12) 0.0230(9) -0.0026(9) 0.0094(8) 0.0065(9)
O1 0.0408(9) 0.0525(11) 0.0352(9) -0.0203(8) 0.0085(7) -0.0023(8)
C2 0.0328(10) 0.0231(10) 0.0310(10) 0.0044(8) 0.0152(8) 0.0016(8)
O2 0.0356(9) 0.0306(9) 0.0708(12) 0.0125(8) 0.0229(9) 0.0110(7)
C4 0.0264(10) 0.0336(12) 0.0345(11) 0.0030(9) 0.0125(8) -0.0041(9)
C5 0.0248(9) 0.0340(12) 0.0247(9) 0.0036(8) 0.0125(8) 0.0011(8)
N2 0.0246(8) 0.0279(9) 0.0232(8) 0.0015(7) 0.0127(6) 0.0030(7)
C9 0.0340(11) 0.0300(11) 0.0329(11) -0.0031(9) 0.0173(9) 0.0032(9)
C8 0.0475(14) 0.0351(13) 0.0466(13) 0.0040(10) 0.0268(12) 0.0153(11)
C7 0.0361(12) 0.0520(16) 0.0452(14) 0.0088(12) 0.0186(11) 0.0219(12)
C6 0.0247(10) 0.0505(15) 0.0362(12) 0.0047(10) 0.0113(9) 0.0065(10)
C10 0.0364(11) 0.0314(11) 0.0290(10) -0.0101(9) 0.0129(9) -0.0070(9)
C11 0.0265(9) 0.0254(10) 0.0218(9) -0.0018(7) 0.0099(7) 0.0057(8)
N3 0.0229(7) 0.0204(8) 0.0206(7) 0.0013(6) 0.0097(6) 0.0048(6)
C15 0.0255(9) 0.0217(10) 0.0303(10) 0.0023(8) 0.0125(8) 0.0052(8)
C14 0.0359(11) 0.0272(11) 0.0418(12) 0.0111(9) 0.0239(10) 0.0090(9)
C13 0.0439(12) 0.0415(13) 0.0311(11) 0.0139(9) 0.0241(10) 0.0185(10)
C12 0.0360(11) 0.0402(13) 0.0215(9) -0.0024(8) 0.0127(8) 0.0101(10)
Br1 0.03633(12) 0.03496(13) 0.03005(11) -0.00650(9) 0.01376(9) -0.00500(9)
O1W 0.117(3) 0.0430(17) 0.124(3) 0.000 0.099(3) 0.000

loop_
_atom_type_symbol
_atom_type_description
_atom_type_scat_dispersion_real
_atom_type_scat_dispersion_imag
_atom_type_scat_source
C C 0.0033 0.0016 'International Tables Vol C Tables 4.2.6.8 and 6.1.1.4'
H H 0.0000 0.0000 'International Tables Vol C Tables 4.2.6.8 and 6.1.1.4'
N N 0.0061 0.0033 'International Tables Vol C Tables 4.2.6.8 and 6.1.1.4'
O O 0.0106 0.0060 'International Tables Vol C Tables 4.2.6.8 and 6.1.1.4'
Mn Mn 0.3368 0.7283 'International Tables Vol C Tables 4.2.6.8 and 6.1.1.4'
Br Br -0.2901 2.4595 'International Tables Vol C Tables 4.2.6.8 and 6.1.1.4'

loop_
_geom_angle_atom_site_label_1
_geom_angle_atom_site_label_2
_geom_angle_atom_site_label_3
_geom_angle
_geom_angle_site_symmetry_1
_geom_angle_site_symmetry_3
_geom_angle_publ_flag
C2 Mn1 C1 88.26(9) . . y
C2 Mn1 C3 89.78(9) . . y
C1 Mn1 C3 88.27(10) . . y
C2 Mn1 N3 89.53(8) . . y
C1 Mn1 N3 98.23(8) . . y
C3 Mn1 N3 173.44(9) . . y
C2 Mn1 N2 175.47(8) . . y
C1 Mn1 N2 93.10(8) . . y
C3 Mn1 N2 94.58(8) . . y
N3 Mn1 N2 86.00(6) . . y
C2 Mn1 N1 98.57(8) . . y
C1 Mn1 N1 173.10(8) . . y
C3 Mn1 N1 92.65(9) . . y
N3 Mn1 N1 81.00(7) . . y
N2 Mn1 N1 80.02(7) . . y
C10 N1 C4 113.04(17) . . ?
C10 N1 Mn1 111.48(13) . . ?
C4 N1 Mn1 109.00(13) . . ?
C10 N1 H1 105.8(16) . . ?
C4 N1 H1 106.0(16) . . ?
Mn1 N1 H1 111.4(17) . . ?
O3 C3 Mn1 176.5(2) . . y
O1 C1 Mn1 175.8(2) . . y
O2 C2 Mn1 175.9(2) . . y
N1 C4 C5 110.05(17) . . ?
N1 C4 H4A 109.6 . . ?
C5 C4 H4A 109.6 . . ?
N1 C4 H4B 109.6 . . ?
C5 C4 H4B 109.6 . . ?
H4A C4 H4B 108.2 . . ?
N2 C5 C6 122.1(2) . . ?
N2 C5 C4 115.01(17) . . ?
C6 C5 C4 122.9(2) . . ?
C5 N2 C9 117.96(18) . . ?
C5 N2 Mn1 115.45(13) . . ?
C9 N2 Mn1 126.43(14) . . ?
N2 C9 C8 122.8(2) . . ?
N2 C9 H9 118.6 . . ?
C8 C9 H9 118.6 . . ?
C7 C8 C9 118.8(2) . . ?
C7 C8 H8 120.6 . . ?
C9 C8 H8 120.6 . . ?
C8 C7 C6 119.4(2) . . ?
C8 C7 H7 120.3 . . ?
C6 C7 H7 120.3 . . ?
C7 C6 C5 118.9(2) . . ?
C7 C6 H6 120.5 . . ?
C5 C6 H6 120.5 . . ?
N1 C10 C11 111.45(17) . . ?
N1 C10 H10A 109.3 . . ?
C11 C10 H10A 109.3 . . ?
N1 C10 H10B 109.3 . . ?
C11 C10 H10B 109.3 . . ?
H10A C10 H10B 108.0 . . ?
N3 C11 C12 121.51(19) . . ?
N3 C11 C10 116.27(17) . . ?
C12 C11 C10 122.05(18) . . ?
C15 N3 C11 118.45(17) . . ?
C15 N3 Mn1 125.95(13) . . ?
C11 N3 Mn1 115.57(13) . . ?
N3 C15 C14 122.61(19) . . ?
N3 C15 H15 118.7 . . ?
C14 C15 H15 118.7 . . ?
C13 C14 C15 118.9(2) . . ?
C13 C14 H14 120.5 . . ?
C15 C14 H14 120.5 . . ?
C14 C13 C12 119.06(19) . . ?
C14 C13 H13 120.5 . . ?
C12 C13 H13 120.5 . . ?
C13 C12 C11 119.3(2) . . ?
C13 C12 H12 120.3 . . ?
C11 C12 H12 120.3 . . ?

loop_
_geom_bond_atom_site_label_1
_geom_bond_atom_site_label_2
_geom_bond_distance
_geom_bond_site_symmetry_2
_geom_bond_publ_flag
Mn1 C2 1.803(2) . y
Mn1 C1 1.809(2) . y
Mn1 C3 1.813(2) . y
Mn1 N3 2.0572(15) . y
Mn1 N2 2.0624(16) . y
Mn1 N1 2.0724(18) . y
N1 C10 1.481(3) . ?
N1 C4 1.485(3) . ?
N1 H1 0.83(3) . ?
C3 O3 1.144(3) . y
C1 O1 1.145(3) . y
C2 O2 1.144(2) . y
C4 C5 1.495(3) . ?
C4 H4A 0.9900 . ?
C4 H4B 0.9900 . ?
C5 N2 1.346(3) . ?
C5 C6 1.386(3) . ?
N2 C9 1.351(3) . ?
C9 C8 1.376(3) . ?
C9 H9 0.9500 . ?
C8 C7 1.372(4) . ?
C8 H8 0.9500 . ?
C7 C6 1.383(4) . ?
C7 H7 0.9500 . ?
C6 H6 0.9500 . ?
C10 C11 1.496(3) . ?
C10 H10A 0.9900 . ?
C10 H10B 0.9900 . ?
C11 N3 1.347(2) . ?
C11 C12 1.391(3) . ?
N3 C15 1.344(2) . ?
C15 C14 1.379(3) . ?
C15 H15 0.9500 . ?
C14 C13 1.379(3) . ?
C14 H14 0.9500 . ?
C13 C12 1.379(3) . ?
C13 H13 0.9500 . ?
C12 H12 0.9500 . ?
O1W H1W 0.9154 . ?

loop_
_geom_hbond_atom_site_label_D
_geom_hbond_atom_site_label_H
_geom_hbond_atom_site_label_A
_geom_hbond_distance_DH
_geom_hbond_distance_HA
_geom_hbond_distance_DA
_geom_hbond_angle_DHA
_geom_hbond_site_symmetry_A
_geom_hbond_publ_flag
O1W H1W Br1 0.92 2.39 3.2766(13) 162 3 yes
C4 H4B O1W 0.99 2.33 3.254(3) 155 . yes
N1 H1 Br1 0.83(3) 2.55(3) 3.3647(19) 170(2) 4 yes

loop_
_geom_torsion_atom_site_label_1
_geom_torsion_atom_site_label_2
_geom_torsion_atom_site_label_3
_geom_torsion_atom_site_label_4
_geom_torsion
_geom_torsion_site_symmetry_1
_geom_torsion_site_symmetry_2
_geom_torsion_site_symmetry_3
_geom_torsion_site_symmetry_4
_geom_torsion_publ_flag
C10 N1 C4 C5 89.5(2) . . . . ?
Mn1 N1 C4 C5 -35.09(19) . . . . ?
N1 C4 C5 N2 28.6(2) . . . . ?
N1 C4 C5 C6 -153.16(19) . . . . ?
C6 C5 N2 C9 -1.4(3) . . . . ?
C4 C5 N2 C9 176.83(17) . . . . ?
C6 C5 N2 Mn1 174.18(16) . . . . ?
C4 C5 N2 Mn1 -7.6(2) . . . . ?
C5 N2 C9 C8 -0.3(3) . . . . ?
Mn1 N2 C9 C8 -175.39(16) . . . . ?
N2 C9 C8 C7 1.6(3) . . . . ?
C9 C8 C7 C6 -1.2(4) . . . . ?
C8 C7 C6 C5 -0.5(4) . . . . ?
N2 C5 C6 C7 1.8(3) . . . . ?
C4 C5 C6 C7 -176.3(2) . . . . ?
C4 N1 C10 C11 -101.4(2) . . . . ?
Mn1 N1 C10 C11 21.8(2) . . . . ?
N1 C10 C11 N3 -21.3(3) . . . . ?
N1 C10 C11 C12 163.34(18) . . . . ?
C12 C11 N3 C15 4.0(3) . . . . ?
C10 C11 N3 C15 -171.35(17) . . . . ?
C12 C11 N3 Mn1 -174.41(15) . . . . ?
C10 C11 N3 Mn1 10.2(2) . . . . ?
C11 N3 C15 C14 -2.8(3) . . . . ?
Mn1 N3 C15 C14 175.49(14) . . . . ?
N3 C15 C14 C13 0.1(3) . . . . ?
C15 C14 C13 C12 1.2(3) . . . . ?
C14 C13 C12 C11 0.0(3) . . . . ?
N3 C11 C12 C13 -2.7(3) . . . . ?
C10 C11 C12 C13 172.42(19) . . . . ?
